data_1542478
loop_
_publ_author_name
'Weil, Matthias'

_publ_section_title
;
 The solid solution Ba~5.78~Pb~1.22~F~12~Cl~2~
;
_journal_coeditor_code HB4002
_journal_issue 1
_journal_name_full IUCrData
_journal_page_first x152427
_journal_paper_doi 10.1107/S241431461502427X
_journal_volume 1
_journal_year 2016
_chemical_formula_iupac 'Ba5.78 Pb1.22 F12 Cl2'
_chemical_formula_structural 'Ba5.78 Cl2 F12 Pb1.22'
_chemical_formula_sum 'Ba5.78 Cl2 F12 Pb1.22'
_chemical_formula_weight 1345.45
_chemical_name_systematic
;
Hexabarium lead(II) dodecafluoride dichloride
;
_space_group_IT_number 174
_symmetry_cell_setting hexagonal
_symmetry_space_group_name_Hall 'P -6'
_symmetry_space_group_name_H-M 'P -6'
_atom_sites_solution_primary direct
_atom_sites_solution_secondary difmap
_audit_creation_method SHELXL-97
_cell_angle_alpha 90.00
_cell_angle_beta 90.00
_cell_angle_gamma 120.00
_cell_formula_units_Z 1
_cell_length_a 10.5878(15)
_cell_length_b 10.5878(15)
_cell_length_c 4.1528(8)
_cell_measurement_reflns_used 25
_cell_measurement_temperature 293(2)
_cell_measurement_theta_max 10.920
_cell_measurement_theta_min 5.380
_cell_volume 403.17(11)
_computing_cell_refinement
;
<i>PW1100 Operation Software</i> (Philips, 1980)
;
_computing_data_collection
;
<i>PW1100 Operation Software</i> (Philips, 1980)
;
_computing_data_reduction
;
<i>PW1100 Operation Software</i> (Philips, 1980)
;
_computing_molecular_graphics
;
ATOMS (Dowty, 2006)
;
_computing_publication_material
;
publCIF (Westrip, 2010)
;
_computing_structure_refinement
;
SHELXL97 (Sheldrick, 2008)
;
_computing_structure_solution
;
SHELXS97 (Sheldrick, 2008)
;
_diffrn_ambient_temperature 293(2)
_diffrn_measured_fraction_theta_full 0.998
_diffrn_measured_fraction_theta_max 0.998
_diffrn_measurement_device_type 'Philips PW100'
_diffrn_measurement_method \q/2\q
_diffrn_radiation_monochromator graphite
_diffrn_radiation_source 'fine-focus sealed tube'
_diffrn_radiation_type MoK\a
_diffrn_radiation_wavelength 0.71073
_diffrn_reflns_av_R_equivalents 0.1452
_diffrn_reflns_av_sigmaI/netI 0.1050
_diffrn_reflns_limit_h_max 14
_diffrn_reflns_limit_h_min -14
_diffrn_reflns_limit_k_max 14
_diffrn_reflns_limit_k_min -14
_diffrn_reflns_limit_l_max 5
_diffrn_reflns_limit_l_min 0
_diffrn_reflns_number 2616
_diffrn_reflns_theta_full 30.01
_diffrn_reflns_theta_max 30.01
_diffrn_reflns_theta_min 3.85
_diffrn_standards_decay_% 0.3
_diffrn_standards_interval_time 120
_diffrn_standards_number 3
_exptl_absorpt_coefficient_mu 27.004
_exptl_absorpt_correction_T_max 0.888
_exptl_absorpt_correction_T_min 0.204
_exptl_absorpt_correction_type numerical
_exptl_absorpt_process_details
;
(<i>HABITUS</i>; Herrendorf, 1997)
;
_exptl_crystal_colour colourless
_exptl_crystal_density_diffrn 5.542
_exptl_crystal_density_method 'not measured'
_exptl_crystal_description needle
_exptl_crystal_F_000 566
_exptl_crystal_size_max 0.50
_exptl_crystal_size_mid 0.02
_exptl_crystal_size_min 0.02
_refine_diff_density_max 4.034
_refine_diff_density_min -4.130
_refine_ls_abs_structure_details
;
Flack (1983), 466 Friedel pairs
;
_refine_ls_abs_structure_Flack 0.55(5)
_refine_ls_extinction_coef 0.0019(6)
_refine_ls_extinction_expression Fc^*^=kFc[1+0.001xFc^2^\l^3^/sin(2\q)]^-1/4^
_refine_ls_extinction_method
;
SHELXL97 (Sheldrick, 2008)
;
_refine_ls_goodness_of_fit_ref 1.049
_refine_ls_matrix_type full
_refine_ls_number_parameters 48
_refine_ls_number_reflns 877
_refine_ls_number_restraints 0
_refine_ls_restrained_S_all 1.049
_refine_ls_R_factor_all 0.0663
_refine_ls_R_factor_gt 0.0568
_refine_ls_shift/su_max 0.000
_refine_ls_shift/su_mean 0.000
_refine_ls_structure_factor_coef Fsqd
_refine_ls_weighting_details 'calc w=1/[\s^2^(Fo^2^)+(0.0538P)^2^] where P=(Fo^2^+2Fc^2^)/3'
_refine_ls_weighting_scheme calc
_refine_ls_wR_factor_gt 0.1213
_refine_ls_wR_factor_ref 0.1272
_reflns_number_gt 766
_reflns_number_total 877
_reflns_threshold_expression I>2\s(I)
_cod_data_source_file hb4002sup1.cif
_cod_data_source_block I
_cod_depositor_comments 'Adding full bibliography for 1542478.cif.'
_cod_original_cell_volume 403.17(16)
_cod_database_code 1542478
_cod_database_fobs_code 1542478

loop_
_symmetry_equiv_pos_as_xyz
'x, y, z'
'-y, x-y, z'
'-x+y, -x, z'
'x, y, -z'
'-y, x-y, -z'
'-x+y, -x, -z'

loop_
_atom_site_type_symbol
_atom_site_label
_atom_site_fract_x
_atom_site_fract_y
_atom_site_fract_z
_atom_site_U_iso_or_equiv
_atom_site_adp_type
_atom_site_calc_flag
_atom_site_refinement_flags
_atom_site_occupancy
_atom_site_symmetry_multiplicity
Ba Ba1 0.28701(11) 0.40001(12) 0.5000 0.0144(4) Uani d SP 0.93(4) 2
Pb Pb1 0.28701(11) 0.40001(12) 0.5000 0.0144(4) Uani d SP 0.07(4) 2
Ba Ba2 0.41287(11) 0.10688(12) 0.0000 0.0192(4) Uani d SP 0.71(5) 2
Pb Pb2 0.41287(11) 0.10688(12) 0.0000 0.0192(4) Uani d SP 0.29(5) 2
Ba Ba3 0.0000 0.0000 0.0000 0.0269(8) Uani d SP 0.86(5) 6
Pb Pb3 0.0000 0.0000 0.0000 0.0269(8) Uani d SP 0.14(5) 6
Cl Cl1 0.3333 0.6667 0.0000 0.019(2) Uani d S 1 6
Cl Cl2 0.6667 0.3333 0.5000 0.022(2) Uani d S 1 6
F F1 0.0449(14) 0.4338(13) 0.5000 0.024(4) Uani d S 1 2
F F2 0.2156(17) 0.1209(18) 0.5000 0.038(5) Uani d S 1 2
F F3 0.1191(14) 0.2771(16) 0.0000 0.024(3) Uani d S 1 2
F F4 0.4344(16) 0.3763(16) 0.0000 0.020(3) Uani d S 1 2

loop_
_atom_site_aniso_label
_atom_site_aniso_U_11
_atom_site_aniso_U_22
_atom_site_aniso_U_33
_atom_site_aniso_U_12
_atom_site_aniso_U_13
_atom_site_aniso_U_23
Ba1 0.0111(6) 0.0125(6) 0.0194(7) 0.0058(5) 0.000 0.000
Pb1 0.0111(6) 0.0125(6) 0.0194(7) 0.0058(5) 0.000 0.000
Ba2 0.0131(6) 0.0148(6) 0.0254(7) 0.0037(4) 0.000 0.000
Pb2 0.0131(6) 0.0148(6) 0.0254(7) 0.0037(4) 0.000 0.000
Ba3 0.0137(8) 0.0137(8) 0.0533(16) 0.0068(4) 0.000 0.000
Pb3 0.0137(8) 0.0137(8) 0.0533(16) 0.0068(4) 0.000 0.000
Cl1 0.019(3) 0.019(3) 0.020(5) 0.0094(14) 0.000 0.000
Cl2 0.016(2) 0.016(2) 0.033(7) 0.0078(12) 0.000 0.000
F1 0.020(6) 0.010(6) 0.047(10) 0.010(5) 0.000 0.000
F2 0.036(9) 0.016(7) 0.055(12) 0.009(7) 0.000 0.000
F3 0.012(6) 0.026(7) 0.032(8) 0.009(5) 0.000 0.000
F4 0.022(7) 0.028(7) 0.019(8) 0.018(6) 0.000 0.000

loop_
_atom_type_symbol
_atom_type_description
_atom_type_scat_dispersion_real
_atom_type_scat_dispersion_imag
_atom_type_scat_source
F F 0.0171 0.0103 'International Tables Vol C Tables 4.2.6.8 and 6.1.1.4'
Cl Cl 0.1484 0.1585 'International Tables Vol C Tables 4.2.6.8 and 6.1.1.4'
Ba Ba -0.3244 2.2819 'International Tables Vol C Tables 4.2.6.8 and 6.1.1.4'
Pb Pb -3.3944 10.1111 'International Tables Vol C Tables 4.2.6.8 and 6.1.1.4'

loop_
_geom_angle_atom_site_label_1
_geom_angle_atom_site_label_2
_geom_angle_atom_site_label_3
_geom_angle_site_symmetry_1
_geom_angle_site_symmetry_3
_geom_angle
F3 Ba1 F3 . 1_556 105.0(5)
F3 Ba1 F2 . . 72.7(4)
F3 Ba1 F2 1_556 . 72.7(4)
F3 Ba1 F1 . 2_665 127.5(2)
F3 Ba1 F1 1_556 2_665 127.5(2)
F2 Ba1 F1 . 2_665 120.7(4)
F3 Ba1 F4 . 1_556 148.1(4)
F3 Ba1 F4 1_556 1_556 67.8(4)
F2 Ba1 F4 . 1_556 75.6(3)
F1 Ba1 F4 2_665 1_556 68.0(3)
F3 Ba1 F4 . . 67.8(4)
F3 Ba1 F4 1_556 . 148.1(4)
F2 Ba1 F4 . . 75.6(3)
F1 Ba1 F4 2_665 . 68.0(3)
F4 Ba1 F4 1_556 . 101.4(4)
F3 Ba1 F1 . . 67.7(3)
F3 Ba1 F1 1_556 . 67.7(3)
F2 Ba1 F1 . . 112.2(4)
F1 Ba1 F1 2_665 . 127.1(4)
F4 Ba1 F1 1_556 . 129.3(2)
F4 Ba1 F1 . . 129.3(2)
F3 Ba1 Cl1 . 1_556 133.6(3)
F3 Ba1 Cl1 1_556 1_556 72.7(3)
F2 Ba1 Cl1 . 1_556 141.26(4)
F1 Ba1 Cl1 2_665 1_556 70.1(2)
F4 Ba1 Cl1 1_556 1_556 75.6(3)
F4 Ba1 Cl1 . 1_556 135.6(3)
F1 Ba1 Cl1 . 1_556 69.12(19)
F3 Ba1 Cl1 . . 72.7(3)
F3 Ba1 Cl1 1_556 . 133.6(3)
F2 Ba1 Cl1 . . 141.26(4)
F1 Ba1 Cl1 2_665 . 70.1(2)
F4 Ba1 Cl1 1_556 . 135.6(3)
F4 Ba1 Cl1 . . 75.6(3)
F1 Ba1 Cl1 . . 69.12(19)
Cl1 Ba1 Cl1 1_556 . 76.95(3)
F4 Ba2 F1 2_655 3_554 72.1(3)
F4 Ba2 F1 2_655 3 72.1(3)
F1 Ba2 F1 3_554 3 108.5(5)
F4 Ba2 F3 2_655 3 115.8(4)
F1 Ba2 F3 3_554 3 71.7(3)
F1 Ba2 F3 3 3 71.7(3)
F4 Ba2 F4 2_655 . 126.1(5)
F1 Ba2 F4 3_554 . 125.7(2)
F1 Ba2 F4 3 . 125.7(2)
F3 Ba2 F4 3 . 118.2(4)
F4 Ba2 F2 2_655 1_554 135.8(2)
F1 Ba2 F2 3_554 1_554 67.5(3)
F1 Ba2 F2 3 1_554 137.7(4)
F3 Ba2 F2 3 1_554 67.1(4)
F4 Ba2 F2 . 1_554 69.3(4)
F4 Ba2 F2 2_655 . 135.8(2)
F1 Ba2 F2 3_554 . 137.7(4)
F1 Ba2 F2 3 . 67.5(3)
F3 Ba2 F2 3 . 67.1(4)
F4 Ba2 F2 . . 69.3(4)
F2 Ba2 F2 1_554 . 87.6(4)
F4 Ba2 Cl2 2_655 . 70.5(2)
F1 Ba2 Cl2 3_554 . 139.3(3)
F1 Ba2 Cl2 3 . 74.6(3)
F3 Ba2 Cl2 3 . 140.896(13)
F4 Ba2 Cl2 . . 68.3(2)
F2 Ba2 Cl2 1_554 . 137.3(3)
F2 Ba2 Cl2 . . 82.1(3)
F4 Ba2 Cl2 2_655 1_554 70.5(2)
F1 Ba2 Cl2 3_554 1_554 74.6(3)
F1 Ba2 Cl2 3 1_554 139.3(3)
F3 Ba2 Cl2 3 1_554 140.896(13)
F4 Ba2 Cl2 . 1_554 68.3(2)
F2 Ba2 Cl2 1_554 1_554 82.1(3)
F2 Ba2 Cl2 . 1_554 137.3(3)
Cl2 Ba2 Cl2 . 1_554 78.21(3)
F3 Ba3 F3 2 . 120.0
F3 Ba3 F3 2 3 120.0
F3 Ba3 F3 . 3 120.0
F3 Ba3 F2 2 . 133.7(2)
F3 Ba3 F2 . . 70.2(4)
F3 Ba3 F2 3 . 69.4(4)
F3 Ba3 F2 2 3_554 69.4(4)
F3 Ba3 F2 . 3_554 133.7(2)
F3 Ba3 F2 3 3_554 70.2(4)
F2 Ba3 F2 . 3_554 139.61(17)
F3 Ba3 F2 2 2_554 70.2(4)
F3 Ba3 F2 . 2_554 69.4(4)
F3 Ba3 F2 3 2_554 133.7(2)
F2 Ba3 F2 . 2_554 139.61(17)
F2 Ba3 F2 3_554 2_554 73.4(4)
F3 Ba3 F2 2 2 70.2(4)
F3 Ba3 F2 . 2 69.4(4)
F3 Ba3 F2 3 2 133.7(2)
F2 Ba3 F2 . 2 73.4(4)
F2 Ba3 F2 3_554 2 139.61(17)
F2 Ba3 F2 2_554 2 92.7(5)
F3 Ba3 F2 2 1_554 133.7(2)
F3 Ba3 F2 . 1_554 70.2(4)
F3 Ba3 F2 3 1_554 69.4(4)
F2 Ba3 F2 . 1_554 92.7(5)
F2 Ba3 F2 3_554 1_554 73.4(4)
F2 Ba3 F2 2_554 1_554 73.4(4)
F2 Ba3 F2 2 1_554 139.61(17)
F3 Ba3 F2 2 3 69.4(4)
F3 Ba3 F2 . 3 133.7(2)
F3 Ba3 F2 3 3 70.2(4)
F2 Ba3 F2 . 3 73.4(4)
F2 Ba3 F2 3_554 3 92.7(5)
F2 Ba3 F2 2_554 3 139.61(17)
F2 Ba3 F2 2 3 73.4(4)
F2 Ba3 F2 1_554 3 139.61(17)
Ba1 Cl1 Ba1 3_564 3_565 76.95(3)
Ba1 Cl1 Ba1 3_564 2_665 133.912(9)
Ba1 Cl1 Ba1 3_565 2_665 85.38(2)
Ba1 Cl1 Ba1 3_564 2_664 85.38(2)
Ba1 Cl1 Ba1 3_565 2_664 133.912(9)
Ba1 Cl1 Ba1 2_665 2_664 76.95(3)
Ba1 Cl1 Ba1 3_564 1_554 85.38(2)
Ba1 Cl1 Ba1 3_565 1_554 133.911(9)
Ba1 Cl1 Ba1 2_665 1_554 133.909(9)
Ba1 Cl1 Ba1 2_664 1_554 85.38(2)
Ba1 Cl1 Ba1 3_564 . 133.911(10)
Ba1 Cl1 Ba1 3_565 . 85.38(2)
Ba1 Cl1 Ba1 2_665 . 85.38(2)
Ba1 Cl1 Ba1 2_664 . 133.909(9)
Ba1 Cl1 Ba1 1_554 . 76.95(3)
Ba2 Cl2 Ba2 2_656 2_655 78.21(3)
Ba2 Cl2 Ba2 2_656 . 134.340(9)
Ba2 Cl2 Ba2 2_655 . 84.45(2)
Ba2 Cl2 Ba2 2_656 1_556 84.45(2)
Ba2 Cl2 Ba2 2_655 1_556 134.340(9)
Ba2 Cl2 Ba2 . 1_556 78.21(3)
Ba2 Cl2 Ba2 2_656 3_666 84.45(2)
Ba2 Cl2 Ba2 2_655 3_666 134.339(9)
Ba2 Cl2 Ba2 . 3_666 134.337(9)
Ba2 Cl2 Ba2 1_556 3_666 84.45(2)
Ba2 Cl2 Ba2 2_656 3_665 134.339(9)
Ba2 Cl2 Ba2 2_655 3_665 84.45(2)
Ba2 Cl2 Ba2 . 3_665 84.450(19)
Ba2 Cl2 Ba2 1_556 3_665 134.337(9)
Ba2 Cl2 Ba2 3_666 3_665 78.20(3)
Pb2 F1 Ba2 2 2 0.00(10)
Pb2 F1 Pb2 2 2_556 108.5(5)
Ba2 F1 Pb2 2 2_556 108.5(5)
Pb2 F1 Ba2 2 2_556 108.5(5)
Ba2 F1 Ba2 2 2_556 108.5(5)
Pb2 F1 Ba2 2_556 2_556 0.00(10)
Pb2 F1 Pb1 2 3_565 109.6(3)
Ba2 F1 Pb1 2 3_565 109.6(3)
Pb2 F1 Pb1 2_556 3_565 109.6(3)
Ba2 F1 Pb1 2_556 3_565 109.6(3)
Pb2 F1 Ba1 2 3_565 109.6(3)
Ba2 F1 Ba1 2 3_565 109.6(3)
Pb2 F1 Ba1 2_556 3_565 109.6(3)
Ba2 F1 Ba1 2_556 3_565 109.6(3)
Pb1 F1 Ba1 3_565 3_565 0.00(5)
Pb2 F1 Ba1 2 . 108.1(3)
Ba2 F1 Ba1 2 . 108.1(3)
Pb2 F1 Ba1 2_556 . 108.1(3)
Ba2 F1 Ba1 2_556 . 108.1(3)
Pb1 F1 Ba1 3_565 . 112.9(4)
Ba1 F1 Ba1 3_565 . 112.9(4)
Ba1 F2 Ba3 . . 102.5(4)
Ba1 F2 Ba3 . 1_556 102.5(4)
Ba3 F2 Ba3 . 1_556 92.7(5)
Ba1 F2 Ba2 . 1_556 103.7(4)
Ba3 F2 Ba2 . 1_556 153.7(6)
Ba3 F2 Ba2 1_556 1_556 83.99(13)
Ba1 F2 Ba2 . . 103.7(4)
Ba3 F2 Ba2 . . 83.99(13)
Ba3 F2 Ba2 1_556 . 153.7(6)
Ba2 F2 Ba2 1_556 . 87.6(4)
Ba3 F3 Pb2 . 2 100.6(5)
Ba3 F3 Ba2 . 2 100.6(5)
Pb2 F3 Ba2 2 2 0.000(6)
Ba3 F3 Ba1 . . 113.2(4)
Pb2 F3 Ba1 2 . 112.6(4)
Ba2 F3 Ba1 2 . 112.6(4)
Ba3 F3 Ba1 . 1_554 113.2(4)
Pb2 F3 Ba1 2 1_554 112.6(4)
Ba2 F3 Ba1 2 1_554 112.6(4)
Ba1 F3 Ba1 . 1_554 105.0(5)
Ba3 F3 Pb1 . 1_554 113.2(4)
Pb2 F3 Pb1 2 1_554 112.6(4)
Ba2 F3 Pb1 2 1_554 112.6(4)
Ba1 F3 Pb1 . 1_554 105.0(5)
Ba1 F3 Pb1 1_554 1_554 0.00(6)
Pb2 F4 Ba2 3_665 3_665 0.00(5)
Pb2 F4 Pb1 3_665 1_554 110.1(4)
Ba2 F4 Pb1 3_665 1_554 110.1(4)
Pb2 F4 Ba1 3_665 1_554 110.1(4)
Ba2 F4 Ba1 3_665 1_554 110.1(4)
Pb1 F4 Ba1 1_554 1_554 0.00(5)
Pb2 F4 Ba1 3_665 . 110.1(4)
Ba2 F4 Ba1 3_665 . 110.1(4)
Pb1 F4 Ba1 1_554 . 101.4(4)
Ba1 F4 Ba1 1_554 . 101.4(4)
Pb2 F4 Ba2 3_665 . 113.9(5)
Ba2 F4 Ba2 3_665 . 113.9(5)
Pb1 F4 Ba2 1_554 . 110.3(4)
Ba1 F4 Ba2 1_554 . 110.3(4)
Ba1 F4 Ba2 . . 110.3(4)

loop_
_geom_bond_atom_site_label_1
_geom_bond_atom_site_label_2
_geom_bond_site_symmetry_2
_geom_bond_distance
_geom_bond_publ_flag
Ba1 F3 . 2.618(8) y
Ba1 F3 1_556 2.618(8) ?
Ba1 F2 . 2.659(16) y
Ba1 F1 2_665 2.670(12) ?
Ba1 F4 1_556 2.683(8) ?
Ba1 F4 . 2.683(8) y
Ba1 F1 . 2.760(14) y
Ba1 Cl1 1_556 3.3375(10) ?
Ba1 Cl1 . 3.3375(10) y
Ba1 Ba1 1_556 4.1528(8) ?
Ba1 Ba1 1_554 4.1528(8) ?
Ba1 Pb1 1_556 4.1528(8) ?
Ba2 F4 2_655 2.531(15) y
Ba2 F1 3_554 2.559(7) ?
Ba2 F1 3 2.559(7) y
Ba2 F3 3 2.560(13) y
Ba2 F4 . 2.746(14) y
Ba2 F2 1_554 3.001(11) ?
Ba2 F2 . 3.001(11) y
Ba2 Cl2 . 3.2922(9) y
Ba2 Cl2 1_554 3.2922(9) ?
Ba2 Ba3 . 3.9297(12) ?
Ba2 Pb2 1_556 4.1528(8) ?
Ba3 F3 2 2.549(15) ?
Ba3 F3 . 2.549(15) y
Ba3 F3 3 2.549(15) ?
Ba3 F2 . 2.870(11) y
Ba3 F2 3_554 2.870(11) ?
Ba3 F2 2_554 2.870(11) ?
Ba3 F2 2 2.870(11) ?
Ba3 F2 1_554 2.870(11) ?
Ba3 F2 3 2.870(11) ?
Ba3 Pb2 3 3.9297(12) ?
Ba3 Ba2 3 3.9297(12) ?
Cl1 Ba1 3_564 3.3374(10) ?
Cl1 Ba1 3_565 3.3374(10) ?
Cl1 Ba1 2_665 3.3375(10) ?
Cl1 Ba1 2_664 3.3375(10) ?
Cl1 Ba1 1_554 3.3375(10) ?
Cl2 Ba2 2_656 3.2921(9) ?
Cl2 Ba2 2_655 3.2921(9) ?
Cl2 Ba2 1_556 3.2922(9) ?
Cl2 Ba2 3_666 3.2922(9) ?
Cl2 Ba2 3_665 3.2922(9) ?
F1 Pb2 2 2.559(7) ?
F1 Ba2 2 2.559(7) ?
F1 Pb2 2_556 2.559(7) ?
F1 Ba2 2_556 2.559(7) ?
F1 Pb1 3_565 2.670(12) ?
F1 Ba1 3_565 2.670(12) ?
F2 Ba3 1_556 2.870(11) ?
F2 Ba2 1_556 3.001(11) ?
F3 Pb2 2 2.560(13) ?
F3 Ba2 2 2.560(13) ?
F3 Ba1 1_554 2.618(8) ?
F3 Pb1 1_554 2.618(8) ?
F4 Pb2 3_665 2.531(15) ?
F4 Ba2 3_665 2.531(15) ?
F4 Pb1 1_554 2.683(8) ?
F4 Ba1 1_554 2.683(8) ?
